data_1565374
loop_
_publ_author_name
'Borys, Andryj M.'
'Clark, Ewan R.'
'Saines, Paul J.'
'Alberola, Antonio'
'Rawson, Jeremy M.'

_publ_section_title
;
 A short, versatile route towards benzothiadiazinyl radicals.
;
_journal_issue 1
_journal_name_full 'Chemical science'
_journal_page_first 149
_journal_page_last 158
_journal_paper_doi 10.1039/d1sc04248c
_journal_volume 13
_journal_year 2021
_chemical_formula_moiety 'C16 H12 Cl4 N2 O S'
_chemical_formula_sum 'C16 H12 Cl4 N2 O S'
_chemical_formula_weight 422.14
_chemical_properties_physical Moisture-sensitive
_space_group_crystal_system triclinic
_space_group_IT_number 2
_space_group_name_Hall '-P 1'
_space_group_name_H-M_alt 'P -1'
_atom_sites_solution_hydrogens geom
_atom_sites_solution_primary dual
_audit_creation_date 2018-06-27
_audit_creation_method
;
Olex2 1.2
(compiled 2018.05.29 svn.r3508 for OlexSys, GUI svn.r5506)
;
_audit_update_record
;
2021-08-03 deposited with the CCDC.	2021-11-23 downloaded from the CCDC.
;
_cell_angle_alpha 115.075(9)
_cell_angle_beta 91.228(8)
_cell_angle_gamma 95.201(8)
_cell_formula_units_Z 2
_cell_length_a 7.4264(7)
_cell_length_b 11.9574(11)
_cell_length_c 11.9660(9)
_cell_measurement_reflns_used 3110
_cell_measurement_temperature 99.9(6)
_cell_measurement_theta_max 75.2470
_cell_measurement_theta_min 4.3620
_cell_volume 956.37(16)
_computing_cell_refinement 'CrysAlisPro 1.171.38.41 (Rigaku OD, 2015)'
_computing_data_collection 'CrysAlisPro 1.171.38.41 (Rigaku OD, 2015)'
_computing_data_reduction 'CrysAlisPro 1.171.38.41 (Rigaku OD, 2015)'
_computing_molecular_graphics 'Olex2 (Dolomanov et al., 2009)'
_computing_publication_material 'Olex2 (Dolomanov et al., 2009)'
_computing_structure_refinement 'ShelXL (Sheldrick, 2015)'
_computing_structure_solution 'ShelXT (Sheldrick, 2015)'
_diffrn_ambient_environment N~2~
_diffrn_ambient_temperature 99.9(6)
_diffrn_detector 'CCD plate'
_diffrn_detector_area_resol_mean 5.2887
_diffrn_detector_type AtlasS2
_diffrn_measured_fraction_theta_full 0.998
_diffrn_measured_fraction_theta_max 0.998
_diffrn_measurement_details
;
List of Runs (angles in degrees, time in seconds):

  # Type    Start    End  Width  t~exp~   \w     \q     \k     \f   Frames
#--------------------------------------------------------------------------
  1  \w    -84.00  -6.00   1.00   12.50    --  -42.45 125.00  90.00   78
  2  \w   -119.00  -8.00   1.00   12.50    --  -42.45 -19.00   0.00  111
  3  \w   -114.00 -41.00   1.00   12.50    --  -42.45 -38.00 -60.00   73
  4  \w     25.00  50.00   1.00   12.50    --   42.45-125.00 -90.00   25
  5  \w     36.00  96.00   1.00   12.50    --   42.45-125.00   0.00   60
  6  \w     82.00 123.00   1.00   37.50    --  111.00  77.00 -30.00   41
  7  \w     64.00 111.00   1.00   37.50    --  111.00-111.00 -60.00   47
  8  \w     47.00 104.00   1.00   37.50    --  111.00 -94.00  90.00   57
  9  \w     84.00 122.00   1.00   37.50    --  111.00  61.00  60.00   38
 10  \w     43.00 137.00   1.00   37.50    --  111.00 -61.00 150.00   94
 11  \w     76.00 103.00   1.00   37.50    --  111.00-111.00  60.00   27
 12  \w     56.00 102.00   1.00   37.50    --  111.00 -94.00 150.00   46
 13  \w     44.00  71.00   1.00   37.50    --  111.00-111.00  60.00   27
 14  \w    127.00 177.00   1.00   37.50    --  111.00  77.00 -30.00   50
 15  \w     36.00 133.00   1.00   37.50    --  111.00 -30.00  30.00   97
 16  \w     37.00 130.00   1.00   37.50    --  111.00 -77.00 -60.00   93
 17  \w    137.00 164.00   1.00   37.50    --  111.00 111.00  90.00   27
 18  \w     45.00 137.00   1.00   37.50    --  111.00 -15.00-180.00   92
 19  \w     89.00 176.00   1.00   37.50    --  111.00  30.00  30.00   87
;
_diffrn_measurement_device 'four-circle diffractometer'
_diffrn_measurement_device_type 'SuperNova, Dual, Cu at zero, AtlasS2'
_diffrn_measurement_method '\w scans'
_diffrn_orient_matrix_type 'CrysAlisPro convention (1999,Acta A55,543-557)'
_diffrn_orient_matrix_UB_11 0.0116791000
_diffrn_orient_matrix_UB_12 0.0654763000
_diffrn_orient_matrix_UB_13 -0.0865942000
_diffrn_orient_matrix_UB_21 -0.0297331000
_diffrn_orient_matrix_UB_22 0.1236541000
_diffrn_orient_matrix_UB_23 0.1090144000
_diffrn_orient_matrix_UB_31 0.2063030000
_diffrn_orient_matrix_UB_32 0.0300649000
_diffrn_orient_matrix_UB_33 0.0301780000
_diffrn_radiation_monochromator mirror
_diffrn_radiation_probe x-ray
_diffrn_radiation_type CuK\a
_diffrn_radiation_wavelength 1.54184
_diffrn_reflns_av_R_equivalents 0.0440
_diffrn_reflns_av_unetI/netI 0.0492
_diffrn_reflns_Laue_measured_fraction_full 0.998
_diffrn_reflns_Laue_measured_fraction_max 0.998
_diffrn_reflns_limit_h_max 8
_diffrn_reflns_limit_h_min -6
_diffrn_reflns_limit_k_max 13
_diffrn_reflns_limit_k_min -14
_diffrn_reflns_limit_l_max 14
_diffrn_reflns_limit_l_min -14
_diffrn_reflns_number 6147
_diffrn_reflns_point_group_measured_fraction_full 0.998
_diffrn_reflns_point_group_measured_fraction_max 0.998
_diffrn_reflns_theta_full 67.075
_diffrn_reflns_theta_max 67.075
_diffrn_reflns_theta_min 4.088
_diffrn_source 'micro-focus sealed X-ray tube'
_diffrn_source_type 'SuperNova (Cu) X-ray Source'
_exptl_absorpt_coefficient_mu 6.697
_exptl_absorpt_correction_T_max 0.804
_exptl_absorpt_correction_T_min 0.295
_exptl_absorpt_correction_type gaussian
_exptl_absorpt_process_details
;
CrysAlisPro 1.171.38.41 (Rigaku Oxford Diffraction, 2015)
Numerical absorption correction based on gaussian integration over
			a multifaceted crystal model
Empirical absorption correction using spherical harmonics,
 implemented in SCALE3 ABSPACK scaling algorithm.
;
_exptl_crystal_colour 'dark yellow'
_exptl_crystal_colour_modifier dark
_exptl_crystal_colour_primary yellow
_exptl_crystal_density_diffrn 1.466
_exptl_crystal_description needle
_exptl_crystal_F_000 428
_exptl_crystal_size_max 0.415
_exptl_crystal_size_mid 0.042
_exptl_crystal_size_min 0.028
_refine_diff_density_max 0.812
_refine_diff_density_min -0.836
_refine_diff_density_rms 0.097
_refine_ls_extinction_method none
_refine_ls_goodness_of_fit_ref 1.056
_refine_ls_hydrogen_treatment constr
_refine_ls_matrix_type full
_refine_ls_number_parameters 218
_refine_ls_number_reflns 3403
_refine_ls_number_restraints 0
_refine_ls_restrained_S_all 1.056
_refine_ls_R_factor_all 0.0611
_refine_ls_R_factor_gt 0.0546
_refine_ls_shift/su_max 0.000
_refine_ls_shift/su_mean 0.000
_refine_ls_structure_factor_coef Fsqd
_refine_ls_weighting_details 'w=1/[\s^2^(Fo^2^)+(0.0891P)^2^+0.7585P] where P=(Fo^2^+2Fc^2^)/3'
_refine_ls_weighting_scheme calc
_refine_ls_wR_factor_gt 0.1486
_refine_ls_wR_factor_ref 0.1565
_reflns_Friedel_coverage 0.000
_reflns_number_gt 2906
_reflns_number_total 3403
_reflns_threshold_expression 'I > 2\s(I)'
_cod_data_source_file d1sc04248c2.cif
_cod_data_source_block serc232-r1-rf
_cod_depositor_comments 'Adding full bibliography for 1565368--1565385.cif.'
_cod_database_code 1565374
_shelx_shelxl_version_number 2016/6
_chemical_oxdiff_formula 'C15 O0.5 S1.5 Cl5 N2 H12'
_chemical_oxdiff_usercomment ABS-326
_shelx_space_group_comment
;
The symmetry employed for this shelxl refinement is uniquely defined
by the following loop, which should always be used as a source of
symmetry information in preference to the above space-group names.
They are only intended as comments.
;
_reflns_odcompleteness_completeness 99.79
_reflns_odcompleteness_iscentric 1
_reflns_odcompleteness_theta 66.97
_olex2_refinement_description
;
1. Fixed Uiso
 At 1.2 times of:
  All C(H) groups, All C(H,H) groups
 At 1.5 times of:
  All C(H,H,H) groups
2.a Secondary CH2 refined with riding coordinates:
 C15(H15A,H15B), C16(H16A,H16B)
2.b Aromatic/amide H refined with riding coordinates:
 C3(H3), C7(H7), C6(H6), C13(H13), C4(H4)
2.c Idealised Me refined as rotating group:
 C8(H8A,H8B,H8C)
;
_olex2_submission_special_instructions 'No special instructions were received'
_oxdiff_exptl_absorpt_empirical_details
;
Empirical correction (ABSPACK) includes:
- Absorption correction using spherical harmonics
- Frame scaling
;
_oxdiff_exptl_absorpt_empirical_full_max 1.742
_oxdiff_exptl_absorpt_empirical_full_min 0.521

loop_
_space_group_symop_operation_xyz
'x, y, z'
'-x, -y, -z'

loop_
_atom_site_label
_atom_site_type_symbol
_atom_site_fract_x
_atom_site_fract_y
_atom_site_fract_z
_atom_site_U_iso_or_equiv
_atom_site_adp_type
_atom_site_occupancy
_atom_site_site_symmetry_order
_atom_site_calc_flag
_atom_site_refinement_flags_posn
_atom_site_refinement_flags_adp
_atom_site_refinement_flags_occupancy
_atom_site_disorder_assembly
_atom_site_disorder_group
S1 S 0.79161(11) 0.35654(8) 0.23878(8) 0.0277(2) Uani 1 1 d . . . . .
Cl4 Cl 0.59357(11) 0.69464(8) 0.09023(8) 0.0325(2) Uani 1 1 d . . . . .
Cl3 Cl 0.73734(12) 0.96605(8) 0.36422(9) 0.0356(2) Uani 1 1 d . . . . .
Cl2 Cl 0.78425(13) 0.89984(10) 0.63007(9) 0.0432(3) Uani 1 1 d . . . . .
Cl1 Cl 0.52022(13) 0.24180(9) 0.15522(9) 0.0398(2) Uani 1 1 d . . . . .
O1 O 0.8799(4) 0.3472(3) 0.8957(3) 0.0365(6) Uani 1 1 d . . . . .
N2 N 0.7169(3) 0.5438(3) 0.4935(3) 0.0244(6) Uani 1 1 d . . . . .
N1 N 0.8362(4) 0.3528(3) 0.3659(3) 0.0303(7) Uani 1 1 d . . . . .
C9 C 0.6929(4) 0.5768(3) 0.3978(3) 0.0244(7) Uani 1 1 d . . . . .
C14 C 0.7217(4) 0.5010(3) 0.2748(3) 0.0257(7) Uani 1 1 d . . . . .
C3 C 0.7832(4) 0.5007(3) 0.7027(3) 0.0274(7) Uani 1 1 d . . . . .
H3 H 0.746693 0.576657 0.713007 0.033 Uiso 1 1 calc R . . . .
C7 C 0.8658(4) 0.2996(3) 0.5708(3) 0.0272(7) Uani 1 1 d . . . . .
H7 H 0.887424 0.240718 0.492649 0.033 Uiso 1 1 calc R . . . .
C11 C 0.6077(4) 0.7331(3) 0.3323(3) 0.0245(7) Uani 1 1 d . . . . .
C10 C 0.6349(4) 0.6960(3) 0.4261(3) 0.0247(7) Uani 1 1 d . . . . .
C1 C 0.7825(4) 0.4394(3) 0.4751(3) 0.0256(7) Uani 1 1 d . . . . .
C2 C 0.8115(4) 0.4122(3) 0.5835(3) 0.0252(7) Uani 1 1 d . . . . .
C12 C 0.6355(4) 0.6517(3) 0.2092(3) 0.0266(7) Uani 1 1 d . . . . .
C6 C 0.8888(4) 0.2729(3) 0.6721(3) 0.0280(7) Uani 1 1 d . . . . .
H6 H 0.923063 0.196268 0.661522 0.034 Uiso 1 1 calc R . . . .
C13 C 0.6944(4) 0.5368(3) 0.1788(3) 0.0275(7) Uani 1 1 d . . . . .
H13 H 0.715167 0.485037 0.097666 0.033 Uiso 1 1 calc R . . . .
C15 C 0.6025(5) 0.7761(3) 0.5582(3) 0.0281(7) Uani 1 1 d . . . . .
H15A H 0.592346 0.725439 0.603615 0.034 Uiso 1 1 calc R . . . .
H15B H 0.489127 0.811397 0.561519 0.034 Uiso 1 1 calc R . . . .
C16 C 0.5472(4) 0.8576(3) 0.3583(3) 0.0282(7) Uani 1 1 d . . . . .
H16A H 0.490977 0.889232 0.436635 0.034 Uiso 1 1 calc R . . . .
H16B H 0.457752 0.848878 0.294091 0.034 Uiso 1 1 calc R . . . .
C4 C 0.8083(4) 0.4771(4) 0.8044(4) 0.0311(8) Uani 1 1 d . . . . .
H4 H 0.791169 0.537384 0.882853 0.037 Uiso 1 1 calc R . . . .
C5 C 0.8599(4) 0.3621(3) 0.7900(3) 0.0285(7) Uani 1 1 d . . . . .
C8 C 0.9128(5) 0.2275(4) 0.8859(4) 0.0369(8) Uani 1 1 d . . . . .
H8A H 0.812223 0.167706 0.840268 0.055 Uiso 1 1 calc GR . . . .
H8B H 0.926935 0.230578 0.967170 0.055 Uiso 1 1 calc GR . . . .
H8C H 1.021255 0.203692 0.843756 0.055 Uiso 1 1 calc GR . . . .

loop_
_atom_site_aniso_label
_atom_site_aniso_U_11
_atom_site_aniso_U_22
_atom_site_aniso_U_33
_atom_site_aniso_U_23
_atom_site_aniso_U_13
_atom_site_aniso_U_12
S1 0.0244(4) 0.0241(4) 0.0320(4) 0.0086(3) 0.0062(3) 0.0059(3)
Cl4 0.0329(4) 0.0335(5) 0.0309(4) 0.0130(4) 0.0007(3) 0.0077(3)
Cl3 0.0328(4) 0.0248(4) 0.0477(5) 0.0137(4) 0.0103(4) 0.0022(3)
Cl2 0.0352(5) 0.0407(6) 0.0367(5) 0.0011(4) -0.0019(4) 0.0002(4)
Cl1 0.0376(5) 0.0359(5) 0.0413(5) 0.0136(4) -0.0019(4) -0.0027(4)
O1 0.0399(14) 0.0374(15) 0.0374(14) 0.0193(12) 0.0075(11) 0.0114(11)
N2 0.0169(12) 0.0229(14) 0.0335(15) 0.0118(12) 0.0048(10) 0.0033(10)
N1 0.0241(14) 0.0274(16) 0.0376(17) 0.0113(13) 0.0037(12) 0.0078(12)
C9 0.0136(14) 0.0240(17) 0.0336(18) 0.0105(14) 0.0032(12) 0.0009(12)
C14 0.0170(14) 0.0255(17) 0.0325(18) 0.0101(14) 0.0015(12) 0.0032(12)
C3 0.0185(15) 0.0245(17) 0.0373(19) 0.0107(15) 0.0054(13) 0.0046(12)
C7 0.0155(14) 0.0225(17) 0.0393(19) 0.0091(15) 0.0028(13) 0.0015(12)
C11 0.0136(14) 0.0247(17) 0.0331(18) 0.0102(14) 0.0041(12) 0.0023(12)
C10 0.0159(14) 0.0238(17) 0.0319(18) 0.0095(14) 0.0037(12) 0.0019(12)
C1 0.0159(15) 0.0222(17) 0.0355(19) 0.0095(14) 0.0030(13) 0.0011(12)
C2 0.0140(14) 0.0254(17) 0.0372(18) 0.0143(14) 0.0012(12) 0.0021(12)
C12 0.0181(14) 0.0286(18) 0.0328(18) 0.0131(15) 0.0011(13) 0.0007(12)
C6 0.0191(15) 0.0252(17) 0.042(2) 0.0160(16) 0.0020(13) 0.0037(13)
C13 0.0201(15) 0.0285(18) 0.0294(17) 0.0081(14) 0.0034(13) 0.0028(13)
C15 0.0267(16) 0.0249(17) 0.0311(18) 0.0093(14) 0.0074(13) 0.0071(13)
C16 0.0227(15) 0.0263(18) 0.0360(19) 0.0134(15) 0.0044(13) 0.0041(13)
C4 0.0235(16) 0.0310(19) 0.0367(19) 0.0115(16) 0.0052(14) 0.0058(14)
C5 0.0202(15) 0.0303(18) 0.0383(19) 0.0174(16) 0.0061(13) 0.0032(13)
C8 0.037(2) 0.034(2) 0.046(2) 0.0218(18) 0.0070(16) 0.0123(16)

loop_
_atom_type_symbol
_atom_type_description
_atom_type_scat_dispersion_real
_atom_type_scat_dispersion_imag
_atom_type_scat_source
C C 0.0181 0.0091 'International Tables Vol C Tables 4.2.6.8 and 6.1.1.4'
H H 0.0000 0.0000 'International Tables Vol C Tables 4.2.6.8 and 6.1.1.4'
Cl Cl 0.3639 0.7018 'International Tables Vol C Tables 4.2.6.8 and 6.1.1.4'
N N 0.0311 0.0180 'International Tables Vol C Tables 4.2.6.8 and 6.1.1.4'
O O 0.0492 0.0322 'International Tables Vol C Tables 4.2.6.8 and 6.1.1.4'
S S 0.3331 0.5567 'International Tables Vol C Tables 4.2.6.8 and 6.1.1.4'

loop_
_exptl_crystal_face_index_h
_exptl_crystal_face_index_k
_exptl_crystal_face_index_l
_exptl_crystal_face_perp_dist
0 7 0 0.0083
0 -7 0 0.0285
5 1 -1 0.1981
0 -3 8 0.0184
-5 -1 1 0.2010
0 3 -8 0.0092

loop_
_geom_angle_atom_site_label_1
_geom_angle_atom_site_label_2
_geom_angle_atom_site_label_3
_geom_angle
_geom_angle_site_symmetry_1
_geom_angle_site_symmetry_3
_geom_angle_publ_flag
N1 S1 Cl1 108.85(12) . . ?
N1 S1 C14 105.86(17) . . ?
C14 S1 Cl1 97.49(11) . . ?
C5 O1 C8 118.2(3) . . ?
C1 N2 C9 120.7(3) . . ?
C1 N1 S1 121.8(3) . . ?
N2 C9 C14 124.0(3) . . ?
N2 C9 C10 117.9(3) . . ?
C14 C9 C10 118.1(3) . . ?
C9 C14 S1 118.8(3) . . ?
C9 C14 C13 122.7(3) . . ?
C13 C14 S1 118.5(3) . . ?
C2 C3 H3 119.4 . . ?
C4 C3 H3 119.4 . . ?
C4 C3 C2 121.2(3) . . ?
C2 C7 H7 119.2 . . ?
C2 C7 C6 121.6(3) . . ?
C6 C7 H7 119.2 . . ?
C10 C11 C12 119.6(3) . . ?
C10 C11 C16 121.5(3) . . ?
C12 C11 C16 118.9(3) . . ?
C9 C10 C15 117.7(3) . . ?
C11 C10 C9 119.9(3) . . ?
C11 C10 C15 122.4(3) . . ?
N2 C1 N1 127.3(3) . . ?
N2 C1 C2 117.8(3) . . ?
N1 C1 C2 114.9(3) . . ?
C3 C2 C1 120.3(3) . . ?
C7 C2 C3 118.2(3) . . ?
C7 C2 C1 121.5(3) . . ?
C11 C12 Cl4 120.0(3) . . ?
C13 C12 Cl4 117.9(3) . . ?
C13 C12 C11 122.1(3) . . ?
C7 C6 H6 120.3 . . ?
C7 C6 C5 119.4(3) . . ?
C5 C6 H6 120.3 . . ?
C14 C13 H13 121.2 . . ?
C12 C13 C14 117.6(3) . . ?
C12 C13 H13 121.2 . . ?
Cl2 C15 H15A 109.4 . . ?
Cl2 C15 H15B 109.4 . . ?
C10 C15 Cl2 111.4(2) . . ?
C10 C15 H15A 109.4 . . ?
C10 C15 H15B 109.4 . . ?
H15A C15 H15B 108.0 . . ?
Cl3 C16 H16A 109.5 . . ?
Cl3 C16 H16B 109.5 . . ?
C11 C16 Cl3 110.7(2) . . ?
C11 C16 H16A 109.5 . . ?
C11 C16 H16B 109.5 . . ?
H16A C16 H16B 108.1 . . ?
C3 C4 H4 120.0 . . ?
C3 C4 C5 120.0(3) . . ?
C5 C4 H4 120.0 . . ?
O1 C5 C6 124.8(3) . . ?
O1 C5 C4 115.6(3) . . ?
C6 C5 C4 119.6(3) . . ?
O1 C8 H8A 109.5 . . ?
O1 C8 H8B 109.5 . . ?
O1 C8 H8C 109.5 . . ?
H8A C8 H8B 109.5 . . ?
H8A C8 H8C 109.5 . . ?
H8B C8 H8C 109.5 . . ?

loop_
_geom_bond_atom_site_label_1
_geom_bond_atom_site_label_2
_geom_bond_distance
_geom_bond_site_symmetry_2
_geom_bond_publ_flag
S1 Cl1 2.2789(12) . ?
S1 N1 1.570(3) . ?
S1 C14 1.726(3) . ?
Cl4 C12 1.736(4) . ?
Cl3 C16 1.808(3) . ?
Cl2 C15 1.806(4) . ?
O1 C5 1.357(4) . ?
O1 C8 1.431(4) . ?
N2 C9 1.373(4) . ?
N2 C1 1.314(4) . ?
N1 C1 1.374(5) . ?
C9 C14 1.398(5) . ?
C9 C10 1.429(5) . ?
C14 C13 1.402(5) . ?
C3 H3 0.9300 . ?
C3 C2 1.405(5) . ?
C3 C4 1.374(5) . ?
C7 H7 0.9300 . ?
C7 C2 1.387(5) . ?
C7 C6 1.389(5) . ?
C11 C10 1.387(5) . ?
C11 C12 1.412(5) . ?
C11 C16 1.499(5) . ?
C10 C15 1.499(5) . ?
C1 C2 1.481(5) . ?
C12 C13 1.380(5) . ?
C6 H6 0.9300 . ?
C6 C5 1.398(5) . ?
C13 H13 0.9300 . ?
C15 H15A 0.9700 . ?
C15 H15B 0.9700 . ?
C16 H16A 0.9700 . ?
C16 H16B 0.9700 . ?
C4 H4 0.9300 . ?
C4 C5 1.401(5) . ?
C8 H8A 0.9600 . ?
C8 H8B 0.9600 . ?
C8 H8C 0.9600 . ?

loop_
_exptl_oxdiff_crystal_face_indexfrac_h
_exptl_oxdiff_crystal_face_indexfrac_k
_exptl_oxdiff_crystal_face_indexfrac_l
_exptl_oxdiff_crystal_face_x
_exptl_oxdiff_crystal_face_y
_exptl_oxdiff_crystal_face_z
0.0312 7.1692 -0.4688 0.5104 0.8345 0.2078
0.0997 -7.1988 0.4965 -0.5132 -0.8390 -0.1809
4.7206 0.8631 -0.6378 0.1669 -0.1032 0.9806
0.1614 -2.6202 7.7175 -0.8380 0.5125 0.1874
-4.7074 -0.9746 0.9688 -0.2027 0.1251 -0.9712
-0.1614 2.6202 -7.7175 0.8380 -0.5125 -0.1874

loop_
_smtbx_masks_void_nr
_smtbx_masks_void_average_x
_smtbx_masks_void_average_y
_smtbx_masks_void_average_z
_smtbx_masks_void_volume
_smtbx_masks_void_count_electrons
_smtbx_masks_void_content
1 -0.233 0.000 0.000 150.7 60.2 ?
